data_7251463
loop_
_publ_author_name
'Perry-Britton, Meabh K. S.'
'Du, Jessica J.'
'White, Nicholas G.'

_publ_section_title
;
 1D chains and an open 3D network from poly(diethylamidinium) cations and
 polycarboxylate anions
;
_journal_issue 5
_journal_name_full CrystEngComm
_journal_page_first 990
_journal_page_last 999
_journal_paper_doi 10.1039/D5CE01146A
_journal_volume 28
_journal_year 2026
_chemical_compound_source synthesized
_chemical_formula_moiety 'C45 H64 N8, C29 H16 O8'
_chemical_formula_sum 'C74 H80 N8 O8'
_chemical_formula_weight 1209.50
_space_group_IT_number 60
_space_group_name_Hall '-P 2n 2ab'
_space_group_name_H-M_alt 'P b c n'
_symmetry_cell_setting orthorhombic
_symmetry_space_group_name_Hall '-P 2n 2ab'
_symmetry_space_group_name_H-M 'P b c n'
_atom_sites_solution_hydrogens difmap
_atom_sites_solution_primary other
_audit_update_record
;
2025-11-19 deposited with the CCDC.	2026-01-09 downloaded from the CCDC.
;
_cell_angle_alpha 90
_cell_angle_beta 90
_cell_angle_gamma 90
_cell_formula_units_Z 8
_cell_length_a 30.0803(5)
_cell_length_b 26.6383(5)
_cell_length_c 26.8475(5)
_cell_measurement_reflns_used 19703
_cell_measurement_temperature 150
_cell_measurement_theta_max 47.26
_cell_measurement_theta_min 2.32
_cell_volume 21512.6(7)
_computing_cell_refinement 'CrysAlisPro, (Agilent, 2011)'
_computing_data_collection 'CrysAlisPro, (Agilent, 2011)'
_computing_data_reduction 'CrysAlisPro, (Agilent, 2011)'
_computing_publication_material 'CRYSTALS (Betteridge et al., 2003)'
_computing_structure_refinement 'CRYSTALS (Betteridge et al., 2003)'
_computing_structure_solution 'ShelXT, (Sheldrick, 2015)'
_diffrn_ambient_temperature 150
_diffrn_measured_fraction_theta_full 1.000
_diffrn_measured_fraction_theta_max 1.000
_diffrn_measurement_device Area
_diffrn_measurement_device_type 'Oxford Diffraction SuperNova'
_diffrn_measurement_method \w
_diffrn_radiation_monochromator mirrors
_diffrn_radiation_type 'Cu K\a'
_diffrn_radiation_wavelength 1.54184
_diffrn_reflns_av_R_equivalents 0.0561
_diffrn_reflns_av_unetI/netI 3.185
_diffrn_reflns_limit_h_max 31
_diffrn_reflns_limit_h_min 0
_diffrn_reflns_limit_k_max 28
_diffrn_reflns_limit_k_min 0
_diffrn_reflns_limit_l_max 28
_diffrn_reflns_limit_l_min 0
_diffrn_reflns_number 88872
_diffrn_reflns_theta_full 54.242
_diffrn_reflns_theta_max 49.607
_diffrn_reflns_theta_min 2.215
_diffrn_standards_number 0
_exptl_absorpt_coefficient_mu 0.391
_exptl_absorpt_correction_T_max 1.00
_exptl_absorpt_correction_T_min 0.881
_exptl_absorpt_correction_type multi-scan
_exptl_absorpt_process_details 'CrysAlisPro, (Agilent, 2011)'
_exptl_crystal_colour colourless
_exptl_crystal_density_diffrn 0.747
_exptl_crystal_density_meas ?
_exptl_crystal_density_method 'not measured'
_exptl_crystal_description prism
_exptl_crystal_F_000 5152
_exptl_crystal_recrystallization_method 'Re-crystallisation from solvent: Ethanol'
_exptl_crystal_size_max 0.60
_exptl_crystal_size_mid 0.14
_exptl_crystal_size_min 0.10
_refine_diff_density_max 0.56
_refine_diff_density_min -0.38
_refine_ls_extinction_method None
_refine_ls_goodness_of_fit_ref 1.0112
_refine_ls_hydrogen_treatment constr
_refine_ls_matrix_type full
_refine_ls_number_parameters 811
_refine_ls_number_reflns 10868
_refine_ls_number_restraints 374
_refine_ls_R_factor_all 0.1980
_refine_ls_R_factor_gt 0.1620
_refine_ls_shift/su_max 0.0002102
_refine_ls_shift/su_mean 0.0000209
_refine_ls_structure_factor_coef Fsqd
_refine_ls_weighting_details
;
 Method= Quasi-Unit weights 
 W = 1.0 or 1./4Fsq 
;
_refine_ls_weighting_scheme calc
_refine_ls_wR_factor_all 0.2157
_refine_ls_wR_factor_gt 0.2120
_refine_ls_wR_factor_ref 0.2157
_reflns_limit_h_max 31
_reflns_limit_h_min 0
_reflns_limit_k_max 28
_reflns_limit_k_min 0
_reflns_limit_l_max 28
_reflns_limit_l_min 0
_reflns_number_gt 6552
_reflns_number_total 13143
_reflns_threshold_expression I>2.0\s(I)
_oxford_diffrn_Wilson_B_factor 7.55
_oxford_diffrn_Wilson_scale 205.03
_oxford_refine_ls_scale 0.14952(8)
_cod_data_source_file d5ce01146a2.cif
_cod_data_source_block Tetra_tetra
_cod_depositor_comments
;
The following automatic conversions were performed:

data item '_exptl_crystal_density_meas' value 'not measured' was
changed to '?' -- the value is perceived as not measured.

Automatic conversion script
Id: cif_fix_values 8170 2020-07-09 18:12:32Z antanas 
;
_cod_original_sg_symbol_H-M 'P b c n '
_cod_database_code 7251463
_oxford_refine_reflns_threshold_expression I>-3.0\s(I)
_refine_ls_r_factor_ref 0.1980
_reflns_number_all 10868
_platon_squeeze_void_probe_radius 1.20

loop_
_symmetry_equiv_pos_as_xyz
x,y,z
-x,-y,-z
-x+1/2,-y+1/2,z+1/2
x+1/2,y+1/2,-z+1/2
x+1/2,-y+1/2,-z
-x+1/2,y+1/2,z
-x,y,-z+1/2
x,-y,z+1/2

loop_
_atom_site_label
_atom_site_type_symbol
_atom_site_fract_x
_atom_site_fract_y
_atom_site_fract_z
_atom_site_U_iso_or_equiv
_atom_site_occupancy
_atom_site_adp_type
_atom_site_refinement_flags_posn
_atom_site_refinement_flags_adp
_atom_site_refinement_flags_occupancy
_atom_site_disorder_assembly
_atom_site_disorder_group
_atom_site_attached_hydrogens
C1 C 0.7473(4) 0.7819(4) 0.5023(5) 0.1351 1.0000 Uani D . . . . .
C2 C 0.7352(4) 0.7263(4) 0.5069(5) 0.1236 1.0000 Uani D . . . . .
C3 C 0.7543(4) 0.6885(5) 0.4785(4) 0.1475 1.0000 Uani D . . . . .
C4 C 0.7468(5) 0.6377(5) 0.4861(5) 0.1648 1.0000 Uani D . . . . .
C5 C 0.7155(4) 0.6256(4) 0.5222(6) 0.1508 1.0000 Uani D U . . . .
C6 C 0.6965(4) 0.6621(5) 0.5522(5) 0.1658 1.0000 Uani D . . . . .
C7 C 0.7060(4) 0.7127(5) 0.5446(5) 0.1649 1.0000 Uani D . . . . .
C8 C 0.7063(4) 0.5719(4) 0.5325(7) 0.2106 1.0000 Uani D U . . . .
N9 N 0.7411(3) 0.5465(3) 0.5479(4) 0.2021 1.0000 Uani D U . . . .
C10 C 0.7405(4) 0.4934(3) 0.5608(5) 0.2366 1.0000 Uani D U . . . .
C11 C 0.7785(5) 0.4845(5) 0.5972(6) 0.3378 1.0000 Uani D U . . . .
N12 N 0.6664(3) 0.5529(4) 0.5284(5) 0.2510 1.0000 Uani D U . . . .
C13 C 0.6266(4) 0.5815(6) 0.5145(6) 0.2999 1.0000 Uani D U . . . .
C14 C 0.5961(4) 0.5813(6) 0.5597(7) 0.3623 1.0000 Uani D U . . . .
C22 C 0.7836(4) 0.7904(4) 0.4633(6) 0.1302 1.0000 Uani D . . . . .
C23 C 0.8258(4) 0.8085(4) 0.4758(5) 0.1563 1.0000 Uani D . . . . .
C24 C 0.8543(4) 0.8140(5) 0.4350(6) 0.1550 1.0000 Uani D . . . . .
C25 C 0.8458(4) 0.8059(5) 0.3847(6) 0.1652 1.0000 Uani D U . . . .
C26 C 0.8024(5) 0.7906(5) 0.3733(5) 0.1625 1.0000 Uani D . . . . .
C27 C 0.7742(4) 0.7851(5) 0.4130(6) 0.1524 1.0000 Uani D . . . . .
C28 C 0.8799(5) 0.8197(5) 0.3461(7) 0.2267 1.0000 Uani D U . . . .
N29 N 0.8922(4) 0.8685(5) 0.3472(5) 0.2550 1.0000 Uani D U . . . .
C30 C 0.9248(5) 0.8849(6) 0.3095(5) 0.3065 1.0000 Uani D U . . . .
C31 C 0.9417(6) 0.9356(6) 0.3245(8) 0.4395 1.0000 Uani D U . . . .
N32 N 0.8915(4) 0.7793(5) 0.3185(5) 0.2431 1.0000 Uani D U . . . .
C33 C 0.8748(4) 0.7278(5) 0.3163(7) 0.2692 1.0000 Uani D U . . . .
C34 C 0.9111(5) 0.6929(5) 0.3299(7) 0.3228 1.0000 Uani D U . . . .
C42 C 0.7662(5) 0.7967(5) 0.5533(5) 0.1336 1.0000 Uani D . . . . .
C43 C 0.7523(4) 0.8397(6) 0.5773(6) 0.1730 1.0000 Uani D . . . . .
C44 C 0.7724(5) 0.8515(5) 0.6224(6) 0.1704 1.0000 Uani D . . . . .
C45 C 0.8054(4) 0.8240(6) 0.6467(5) 0.1514 1.0000 Uani D U . . . .
C46 C 0.8175(4) 0.7794(6) 0.6239(6) 0.1607 1.0000 Uani D . . . . .
C47 C 0.7991(4) 0.7699(5) 0.5776(6) 0.1557 1.0000 Uani D . . . . .
C48 C 0.8277(4) 0.8413(5) 0.6921(5) 0.1714 1.0000 Uani D U . . . .
N49 N 0.8244(3) 0.8211(5) 0.7343(4) 0.1903 1.0000 Uani D U . . . .
C50 C 0.7906(4) 0.7823(5) 0.7358(5) 0.2177 1.0000 Uani D U . . . .
C51 C 0.7623(5) 0.7929(6) 0.7810(5) 0.3144 1.0000 Uani D U . . . .
N52 N 0.8544(3) 0.8799(4) 0.6881(4) 0.1927 1.0000 Uani D U . . . .
C53 C 0.8779(5) 0.9003(5) 0.7307(4) 0.2405 1.0000 Uani D U . . . .
C54 C 0.8904(6) 0.9546(5) 0.7180(6) 0.3767 1.0000 Uani D U . . . .
C62 C 0.7081(3) 0.8144(4) 0.4876(4) 0.1187 1.0000 Uani D . . . . .
C63 C 0.6657(4) 0.7959(4) 0.4800(4) 0.1405 1.0000 Uani D . . . . .
C64 C 0.6321(3) 0.8280(4) 0.4647(5) 0.1536 1.0000 Uani D . . . . .
C65 C 0.6390(3) 0.8792(4) 0.4598(4) 0.1417 1.0000 Uani D U . . . .
C66 C 0.6815(4) 0.8984(4) 0.4676(5) 0.1648 1.0000 Uani D . . . . .
C67 C 0.7154(3) 0.8649(4) 0.4782(4) 0.1486 1.0000 Uani D . . . . .
C68 C 0.6026(4) 0.9153(4) 0.4466(5) 0.1813 1.0000 Uani D U . . . .
N69 N 0.5825(3) 0.9099(3) 0.4029(4) 0.1950 1.0000 Uani D U . . . .
C70 C 0.5441(4) 0.9413(4) 0.3886(6) 0.2463 1.0000 Uani D U . . . .
C71 C 0.5116(4) 0.9113(5) 0.3593(7) 0.3183 1.0000 Uani D U . . . .
N72 N 0.5928(3) 0.9518(4) 0.4784(4) 0.2117 1.0000 Uani D U . . . .
C73 C 0.6102(4) 0.9551(6) 0.5298(5) 0.2389 1.0000 Uani D U . . . .
C74 C 0.5745(4) 0.9777(6) 0.5624(5) 0.2806 1.0000 Uani D U . . . .
C101 C 0.5018(3) 0.2706(4) 0.4979(5) 0.1346 1.0000 Uani D . . . . .
C102 C 0.5327(3) 0.3149(4) 0.5066(5) 0.1198 1.0000 Uani D . . . . .
C103 C 0.5352(3) 0.3590(5) 0.4797(5) 0.1393 1.0000 Uani D . . . . .
C104 C 0.5641(5) 0.3984(4) 0.4942(6) 0.1736 1.0000 Uani D . . . . .
C105 C 0.5912(4) 0.3934(5) 0.5359(5) 0.1331 1.0000 Uani D U . . . .
C106 C 0.5883(3) 0.3499(5) 0.5644(5) 0.1544 1.0000 Uani D . . . . .
C107 C 0.5585(4) 0.3120(4) 0.5499(5) 0.1458 1.0000 Uani D . . . . .
C108 C 0.6215(5) 0.4360(6) 0.5489(5) 0.2071 1.0000 Uani D U . . . .
O109 O 0.6339(4) 0.4631(4) 0.5146(5) 0.2708 1.0000 Uani D U . . . .
O110 O 0.6355(3) 0.4362(3) 0.5934(4) 0.1959 1.0000 Uani D U . . . .
C112 C 0.5247(3) 0.2208(4) 0.4920(5) 0.1323 1.0000 Uani D . . . . .
C113 C 0.5705(3) 0.2151(4) 0.4909(5) 0.1598 1.0000 Uani D . . . . .
C114 C 0.5884(4) 0.1676(4) 0.4832(6) 0.2069 1.0000 Uani D . . . . .
C115 C 0.5625(4) 0.1259(4) 0.4730(6) 0.1673 1.0000 Uani D U . . . .
C116 C 0.5171(4) 0.1302(4) 0.4750(6) 0.1925 1.0000 Uani D . . . . .
C117 C 0.5005(3) 0.1778(5) 0.4836(5) 0.1552 1.0000 Uani D . . . . .
C118 C 0.5843(4) 0.0759(5) 0.4660(8) 0.2477 1.0000 Uani D U . . . .
O119 O 0.6248(3) 0.0699(3) 0.4789(5) 0.2550 1.0000 Uani D U . . . .
O120 O 0.5585(3) 0.0425(3) 0.4502(5) 0.2626 1.0000 Uani D U . . . .
C122 C 0.4710(4) 0.2676(5) 0.5425(4) 0.1281 1.0000 Uani D . . . . .
C123 C 0.4416(5) 0.3073(4) 0.5472(4) 0.1498 1.0000 Uani D . . . . .
C124 C 0.4135(4) 0.3116(4) 0.5890(6) 0.1573 1.0000 Uani D . . . . .
C125 C 0.4167(4) 0.2762(5) 0.6279(4) 0.1367 1.0000 Uani D U . . . .
C126 C 0.4471(4) 0.2360(4) 0.6212(5) 0.1467 1.0000 Uani D . . . . .
C127 C 0.4744(4) 0.2324(4) 0.5791(6) 0.1347 1.0000 Uani D . . . . .
C128 C 0.3877(5) 0.2830(4) 0.6730(5) 0.1610 1.0000 Uani D U . . . .
O129 O 0.3705(3) 0.3249(4) 0.6837(4) 0.2049 1.0000 Uani D U . . . .
O130 O 0.3849(3) 0.2441(3) 0.7006(4) 0.1877 1.0000 Uani D U . . . .
C132 C 0.4784(3) 0.2776(4) 0.4485(5) 0.1445 1.0000 Uani D . . . . .
C133 C 0.5017(3) 0.2815(5) 0.4050(5) 0.1532 1.0000 Uani D . . . . .
C134 C 0.4830(3) 0.2865(5) 0.3580(5) 0.1801 1.0000 Uani D . . . . .
C135 C 0.4366(4) 0.2876(5) 0.3509(5) 0.1646 1.0000 Uani D U . . . .
C136 C 0.4145(3) 0.2807(5) 0.3958(5) 0.1700 1.0000 Uani D . . . . .
C137 C 0.4321(4) 0.2782(5) 0.4439(5) 0.1659 1.0000 Uani D . . . . .
C138 C 0.4148(4) 0.2912(10) 0.3003(5) 0.2653 1.0000 Uani D U . . . .
O139 O 0.4389(3) 0.2898(7) 0.2608(4) 0.3015 1.0000 Uani D U . . . .
O140 O 0.3717(3) 0.2937(6) 0.3011(4) 0.2916 1.0000 Uani D U . . . .
H31 H 0.7735 0.6992 0.4525 0.1770 1.0000 Uiso R . . . . .
H41 H 0.7618 0.6130 0.4670 0.1967 1.0000 Uiso R . . . . .
H61 H 0.6770 0.6514 0.5780 0.1992 1.0000 Uiso R . . . . .
H71 H 0.6928 0.7375 0.5654 0.2115 1.0000 Uiso R . . . . .
H101 H 0.7127 0.4853 0.5756 0.2593 1.0000 Uiso R . . . . .
H102 H 0.7446 0.4735 0.5317 0.2593 1.0000 Uiso R . . . . .
H111 H 0.7788 0.4501 0.6066 0.3563 1.0000 Uiso R . . . . .
H112 H 0.7742 0.5047 0.6259 0.3563 1.0000 Uiso R . . . . .
H113 H 0.8060 0.4929 0.5821 0.3563 1.0000 Uiso R . . . . .
H131 H 0.6347 0.6148 0.5056 0.3346 1.0000 Uiso R . . . . .
H132 H 0.6119 0.5659 0.4872 0.3346 1.0000 Uiso R . . . . .
H141 H 0.5700 0.5998 0.5517 0.3883 1.0000 Uiso R . . . . .
H142 H 0.6109 0.5968 0.5869 0.3883 1.0000 Uiso R . . . . .
H143 H 0.5881 0.5480 0.5685 0.3883 1.0000 Uiso R . . . . .
H231 H 0.8342 0.8163 0.5090 0.1911 1.0000 Uiso R . . . . .
H241 H 0.8838 0.8244 0.4425 0.1896 1.0000 Uiso R . . . . .
H261 H 0.7931 0.7850 0.3400 0.1966 1.0000 Uiso R . . . . .
H271 H 0.7446 0.7749 0.4056 0.1830 1.0000 Uiso R . . . . .
H301 H 0.9491 0.8621 0.3097 0.3339 1.0000 Uiso R . . . . .
H302 H 0.9115 0.8851 0.2774 0.3339 1.0000 Uiso R . . . . .
H311 H 0.9630 0.9462 0.3007 0.4423 1.0000 Uiso R . . . . .
H312 H 0.9548 0.9352 0.3567 0.4423 1.0000 Uiso R . . . . .
H313 H 0.9172 0.9581 0.3244 0.4423 1.0000 Uiso R . . . . .
H331 H 0.8513 0.7243 0.3397 0.2987 1.0000 Uiso R . . . . .
H332 H 0.8641 0.7202 0.2838 0.2987 1.0000 Uiso R . . . . .
H341 H 0.9007 0.6592 0.3293 0.3366 1.0000 Uiso R . . . . .
H342 H 0.9218 0.7007 0.3623 0.3366 1.0000 Uiso R . . . . .
H343 H 0.9345 0.6967 0.3065 0.3366 1.0000 Uiso R . . . . .
H431 H 0.7305 0.8607 0.5624 0.2055 1.0000 Uiso R . . . . .
H441 H 0.7623 0.8806 0.6394 0.2019 1.0000 Uiso R . . . . .
H461 H 0.8362 0.7560 0.6404 0.1920 1.0000 Uiso R . . . . .
H471 H 0.8106 0.7422 0.5594 0.1917 1.0000 Uiso R . . . . .
H501 H 0.8037 0.7499 0.7375 0.2503 1.0000 Uiso R . . . . .
H502 H 0.7726 0.7845 0.7068 0.2503 1.0000 Uiso R . . . . .
H511 H 0.7393 0.7685 0.7832 0.3297 1.0000 Uiso R . . . . .
H512 H 0.7807 0.7908 0.8097 0.3297 1.0000 Uiso R . . . . .
H513 H 0.7496 0.8255 0.7791 0.3297 1.0000 Uiso R . . . . .
H531 H 0.9035 0.8803 0.7369 0.2830 1.0000 Uiso R . . . . .
H532 H 0.8591 0.8997 0.7591 0.2830 1.0000 Uiso R . . . . .
H541 H 0.9061 0.9682 0.7456 0.4059 1.0000 Uiso R . . . . .
H542 H 0.9090 0.9548 0.6895 0.4059 1.0000 Uiso R . . . . .
H543 H 0.8647 0.9742 0.7117 0.4059 1.0000 Uiso R . . . . .
H631 H 0.6596 0.7613 0.4855 0.1717 1.0000 Uiso R . . . . .
H641 H 0.6035 0.8146 0.4576 0.1854 1.0000 Uiso R . . . . .
H661 H 0.6870 0.9334 0.4654 0.1897 1.0000 Uiso R . . . . .
H671 H 0.7450 0.8772 0.4800 0.1794 1.0000 Uiso R . . . . .
H701 H 0.5545 0.9681 0.3683 0.2791 1.0000 Uiso R . . . . .
H702 H 0.5306 0.9546 0.4178 0.2791 1.0000 Uiso R . . . . .
H711 H 0.4873 0.9320 0.3502 0.3300 1.0000 Uiso R . . . . .
H712 H 0.5252 0.8980 0.3302 0.3300 1.0000 Uiso R . . . . .
H713 H 0.5013 0.8845 0.3796 0.3300 1.0000 Uiso R . . . . .
H731 H 0.6361 0.9754 0.5306 0.2723 1.0000 Uiso R . . . . .
H732 H 0.6173 0.9223 0.5413 0.2723 1.0000 Uiso R . . . . .
H741 H 0.5850 0.9798 0.5957 0.2977 1.0000 Uiso R . . . . .
H742 H 0.5675 1.0104 0.5506 0.2977 1.0000 Uiso R . . . . .
H743 H 0.5487 0.9573 0.5613 0.2977 1.0000 Uiso R . . . . .
H1031 H 0.5173 0.3618 0.4507 0.1690 1.0000 Uiso R . . . . .
H1041 H 0.5647 0.4289 0.4759 0.2022 1.0000 Uiso R . . . . .
H1061 H 0.6067 0.3469 0.5930 0.1791 1.0000 Uiso R . . . . .
H1071 H 0.5559 0.2828 0.5700 0.1712 1.0000 Uiso R . . . . .
H1131 H 0.5888 0.2436 0.4962 0.1924 1.0000 Uiso R . . . . .
H1141 H 0.6197 0.1637 0.4838 0.2271 1.0000 Uiso R . . . . .
H1161 H 0.4986 0.1016 0.4708 0.2130 1.0000 Uiso R . . . . .
H1171 H 0.4692 0.1821 0.4819 0.1807 1.0000 Uiso R . . . . .
H1231 H 0.4398 0.3317 0.5214 0.1724 1.0000 Uiso R . . . . .
H1241 H 0.3927 0.3383 0.5919 0.1856 1.0000 Uiso R . . . . .
H1261 H 0.4488 0.2107 0.6461 0.1901 1.0000 Uiso R . . . . .
H1271 H 0.4949 0.2055 0.5755 0.1639 1.0000 Uiso R . . . . .
H1331 H 0.5332 0.2806 0.4072 0.1773 1.0000 Uiso R . . . . .
H1341 H 0.5011 0.2888 0.3291 0.2093 1.0000 Uiso R . . . . .
H1361 H 0.3832 0.2769 0.3932 0.1989 1.0000 Uiso R . . . . .
H1371 H 0.4140 0.2777 0.4729 0.1975 1.0000 Uiso R . . . . .
H91 H 0.7660 0.5622 0.5505 0.2412 1.0000 Uiso R . . . . .
H121 H 0.6633 0.5213 0.5342 0.3000 1.0000 Uiso R . . . . .
H291 H 0.8814 0.8891 0.3687 0.3042 1.0000 Uiso R . . . . .
H321 H 0.9130 0.7851 0.2983 0.2887 1.0000 Uiso R . . . . .
H491 H 0.8404 0.8296 0.7596 0.2266 1.0000 Uiso R . . . . .
H521 H 0.8583 0.8935 0.6594 0.2298 1.0000 Uiso R . . . . .
H691 H 0.5918 0.8874 0.3825 0.2326 1.0000 Uiso R . . . . .
H721 H 0.5749 0.9748 0.4684 0.2525 1.0000 Uiso R . . . . .

loop_
_atom_site_aniso_label
_atom_site_aniso_U_11
_atom_site_aniso_U_22
_atom_site_aniso_U_33
_atom_site_aniso_U_23
_atom_site_aniso_U_13
_atom_site_aniso_U_12
C1 0.156(11) 0.123(11) 0.126(11) -0.010(9) -0.020(10) -0.010(9)
C2 0.119(9) 0.084(9) 0.168(13) 0.002(9) -0.014(8) -0.016(7)
C3 0.165(11) 0.103(9) 0.175(12) -0.007(10) 0.003(9) -0.031(9)
C4 0.162(12) 0.134(13) 0.198(15) -0.009(10) 0.018(11) -0.028(9)
C5 0.119(10) 0.102(7) 0.232(17) -0.017(10) -0.000(9) 0.014(5)
C6 0.135(10) 0.115(9) 0.247(16) 0.015(12) 0.036(10) -0.018(9)
C7 0.149(11) 0.116(12) 0.230(16) 0.034(10) 0.043(11) -0.006(8)
C8 0.145(7) 0.101(7) 0.385(13) 0.055(9) -0.012(11) -0.011(5)
N9 0.128(6) 0.096(5) 0.383(12) 0.025(7) 0.003(8) -0.006(5)
C10 0.160(10) 0.109(6) 0.441(17) 0.059(10) -0.017(10) 0.004(7)
C11 0.245(17) 0.182(13) 0.59(3) 0.082(14) -0.120(15) 0.027(12)
N12 0.146(6) 0.141(7) 0.466(14) 0.081(9) -0.047(10) -0.017(5)
C13 0.157(8) 0.181(11) 0.562(19) 0.124(14) -0.047(13) -0.002(8)
C14 0.189(14) 0.239(16) 0.66(3) 0.12(2) 0.030(15) 0.033(13)
C22 0.125(11) 0.119(9) 0.146(13) 0.005(9) -0.018(10) -0.000(8)
C23 0.101(10) 0.151(11) 0.217(17) -0.023(11) -0.023(11) -0.010(8)
C24 0.077(8) 0.171(11) 0.217(16) 0.028(13) -0.015(11) -0.009(8)
C25 0.153(13) 0.181(12) 0.162(13) 0.041(10) -0.072(7) -0.026(8)
C26 0.129(11) 0.213(13) 0.145(12) 0.028(11) -0.012(10) -0.060(10)
C27 0.128(10) 0.175(12) 0.154(13) 0.007(12) -0.011(11) -0.053(9)
C28 0.090(9) 0.368(14) 0.222(12) 0.090(11) -0.031(8) -0.052(10)
N29 0.128(8) 0.381(14) 0.256(11) 0.116(11) -0.042(7) -0.083(9)
C30 0.189(13) 0.410(18) 0.320(16) 0.096(14) 0.022(10) -0.105(12)
C31 0.39(2) 0.40(2) 0.53(3) 0.09(2) 0.12(2) -0.177(18)
N32 0.085(7) 0.429(14) 0.215(10) 0.046(11) -0.023(7) -0.060(9)
C33 0.127(11) 0.413(15) 0.267(13) 0.009(14) 0.030(11) -0.044(10)
C34 0.193(15) 0.413(15) 0.36(2) -0.06(2) -0.104(16) -0.029(13)
C42 0.142(11) 0.089(9) 0.169(14) 0.006(10) 0.006(11) 0.015(8)
C43 0.169(12) 0.181(16) 0.170(14) -0.009(12) -0.051(11) 0.034(11)
C44 0.172(13) 0.163(12) 0.176(15) -0.019(12) -0.027(10) 0.033(11)
C45 0.121(10) 0.143(11) 0.190(9) 0.021(11) -0.015(10) -0.001(7)
C46 0.168(12) 0.165(14) 0.149(13) -0.038(11) -0.015(10) 0.025(10)
C47 0.145(11) 0.161(12) 0.161(14) -0.008(12) -0.011(10) 0.032(10)
C48 0.113(9) 0.234(12) 0.167(8) -0.039(8) -0.047(9) 0.003(6)
N49 0.128(7) 0.257(11) 0.185(8) -0.020(8) -0.013(8) 0.009(6)
C50 0.163(12) 0.294(14) 0.195(11) -0.007(10) -0.038(9) -0.028(8)
C51 0.243(16) 0.41(2) 0.285(18) 0.086(17) 0.082(12) 0.006(15)
N52 0.119(8) 0.278(11) 0.181(8) -0.028(7) -0.024(6) -0.024(6)
C53 0.175(11) 0.313(15) 0.233(13) -0.089(12) -0.024(9) -0.063(10)
C54 0.38(2) 0.323(18) 0.42(2) -0.100(15) 0.01(2) -0.132(19)
C62 0.127(10) 0.083(8) 0.146(10) 0.009(8) -0.012(8) -0.014(7)
C63 0.099(8) 0.110(9) 0.212(13) -0.027(9) -0.019(8) -0.010(8)
C64 0.114(9) 0.083(8) 0.264(15) 0.002(9) -0.031(9) -0.014(7)
C65 0.111(9) 0.125(10) 0.190(11) -0.024(9) -0.005(7) 0.000(5)
C66 0.119(9) 0.114(9) 0.261(16) 0.024(10) -0.047(10) 0.006(9)
C67 0.115(9) 0.131(11) 0.199(13) -0.003(10) -0.038(9) -0.024(9)
C68 0.122(8) 0.111(8) 0.311(12) -0.026(8) -0.048(7) 0.001(7)
N69 0.148(8) 0.113(7) 0.324(11) -0.002(7) -0.073(7) 0.001(5)
C70 0.220(12) 0.139(10) 0.380(15) 0.002(10) -0.105(10) 0.049(8)
C71 0.223(15) 0.184(13) 0.55(3) 0.040(15) -0.200(14) 0.024(11)
N72 0.142(7) 0.142(8) 0.351(12) -0.049(8) -0.039(8) 0.031(6)
C73 0.197(13) 0.183(11) 0.337(14) -0.077(12) -0.026(10) 0.018(10)
C74 0.176(13) 0.282(18) 0.383(15) -0.105(16) -0.001(13) -0.005(12)
C101 0.051(6) 0.155(11) 0.198(14) -0.032(11) -0.022(9) 0.003(8)
C102 0.057(7) 0.153(12) 0.149(12) -0.031(10) -0.025(7) 0.013(7)
C103 0.092(8) 0.120(9) 0.205(14) 0.024(11) -0.009(8) 0.017(8)
C104 0.140(12) 0.111(10) 0.27(2) -0.005(11) -0.011(12) 0.022(9)
C105 0.109(10) 0.116(9) 0.175(13) 0.009(8) 0.022(7) 0.018(6)
C106 0.088(8) 0.193(13) 0.182(13) -0.039(12) -0.036(8) 0.005(9)
C107 0.097(9) 0.108(9) 0.232(16) -0.017(10) 0.009(10) -0.006(7)
C108 0.101(10) 0.177(15) 0.343(15) 0.020(12) -0.038(12) -0.032(9)
O109 0.244(11) 0.189(10) 0.379(12) 0.052(9) -0.074(11) -0.107(8)
O110 0.112(7) 0.151(7) 0.325(11) -0.032(8) -0.014(7) -0.020(5)
C112 0.071(7) 0.121(10) 0.204(12) 0.005(9) -0.005(8) -0.010(8)
C113 0.103(9) 0.106(9) 0.271(15) -0.011(10) -0.039(9) -0.007(7)
C114 0.095(8) 0.128(10) 0.40(2) -0.012(14) -0.002(11) 0.018(9)
C115 0.115(9) 0.122(7) 0.265(16) -0.007(10) -0.015(11) 0.008(6)
C116 0.106(10) 0.095(9) 0.38(2) -0.033(12) -0.018(12) 0.002(7)
C117 0.083(7) 0.166(11) 0.217(13) -0.006(11) -0.032(8) -0.024(9)
C118 0.153(10) 0.134(11) 0.46(2) -0.026(14) -0.037(14) 0.020(8)
O119 0.145(7) 0.136(6) 0.484(16) -0.035(9) -0.021(9) 0.035(5)
O120 0.180(8) 0.130(6) 0.478(16) -0.051(9) -0.056(9) 0.031(6)
C122 0.073(8) 0.118(10) 0.192(15) -0.044(11) -0.014(9) 0.020(7)
C123 0.149(12) 0.204(16) 0.096(10) 0.018(10) -0.010(9) -0.050(12)
C124 0.143(12) 0.171(13) 0.158(13) 0.022(12) -0.055(11) -0.006(9)
C125 0.118(10) 0.154(12) 0.139(10) -0.011(7) -0.015(7) -0.019(8)
C126 0.118(10) 0.104(10) 0.218(16) 0.001(10) -0.037(10) -0.008(8)
C127 0.116(10) 0.109(10) 0.179(14) 0.009(10) 0.014(9) -0.003(7)
C128 0.135(11) 0.193(10) 0.155(13) 0.002(8) 0.015(10) -0.013(10)
O129 0.174(8) 0.234(9) 0.207(9) 0.010(8) 0.051(6) 0.040(7)
O130 0.147(6) 0.217(7) 0.200(8) 0.031(7) 0.020(6) -0.039(7)
C132 0.040(6) 0.155(10) 0.239(16) -0.036(11) 0.004(10) -0.002(7)
C133 0.046(6) 0.239(14) 0.175(13) -0.031(12) -0.003(9) 0.011(8)
C134 0.072(8) 0.274(16) 0.195(15) -0.052(14) -0.001(8) 0.022(9)
C135 0.103(8) 0.224(14) 0.167(8) -0.025(12) 0.020(7) 0.006(10)
C136 0.083(8) 0.241(15) 0.186(13) -0.019(14) -0.016(10) 0.013(9)
C137 0.130(12) 0.247(15) 0.120(11) -0.006(11) -0.016(8) 0.024(10)
C138 0.146(7) 0.48(2) 0.170(11) -0.099(18) -0.047(8) 0.012(18)
O139 0.165(7) 0.576(18) 0.163(7) -0.048(14) -0.043(6) 0.007(12)
O140 0.153(7) 0.472(16) 0.249(10) -0.018(11) -0.036(6) 0.078(11)

loop_
_atom_type_symbol
_atom_type_scat_dispersion_real
_atom_type_scat_dispersion_imag
_atom_type_scat_Cromer_Mann_a1
_atom_type_scat_Cromer_Mann_b1
_atom_type_scat_Cromer_Mann_a2
_atom_type_scat_Cromer_Mann_b2
_atom_type_scat_Cromer_Mann_a3
_atom_type_scat_Cromer_Mann_b3
_atom_type_scat_Cromer_Mann_a4
_atom_type_scat_Cromer_Mann_b4
_atom_type_scat_Cromer_Mann_c
_atom_type_scat_source
C 0.0181 0.0091 2.3100 20.8439 1.0200 10.2075 1.5886 0.5687 0.8650 51.6512 0.2156 'International Tables Vol C 4.2.6.8 and 6.1.1.4'
H 0.0000 0.0000 0.4930 10.5109 0.3229 26.1257 0.1402 3.1424 0.0408 57.7998 0.0030 'International Tables Vol C 4.2.6.8 and 6.1.1.4'
N 0.0311 0.0180 12.2126 0.0057 3.1322 9.8933 2.0125 28.9975 1.1663 0.5826 -11.5290 'International Tables Vol C 4.2.6.8 and 6.1.1.4'
O 0.0492 0.0322 3.0485 13.2771 2.2868 5.7011 1.5463 0.3239 0.8670 32.9089 0.2508 'International Tables Vol C 4.2.6.8 and 6.1.1.4'

loop_
_geom_angle_atom_site_label_1
_geom_angle_site_symmetry_1
_geom_angle_atom_site_label_2
_geom_angle_site_symmetry_2
_geom_angle_atom_site_label_3
_geom_angle_site_symmetry_3
_geom_angle
_geom_angle_publ_flag
C2 . C1 . C22 . 111.6(10) yes
C2 . C1 . C42 . 105.4(10) yes
C22 . C1 . C42 . 108.0(11) yes
C2 . C1 . C62 . 112.9(9) yes
C22 . C1 . C62 . 107.1(9) yes
C42 . C1 . C62 . 111.9(10) yes
C1 . C2 . C3 . 124.1(12) yes
C1 . C2 . C7 . 117.5(12) yes
C3 . C2 . C7 . 118.2(10) yes
C2 . C3 . C4 . 124.0(11) yes
C2 . C3 . H31 . 116.1 no
C4 . C3 . H31 . 119.9 no
C3 . C4 . C5 . 116.2(11) yes
C3 . C4 . H41 . 121.3 no
C5 . C4 . H41 . 122.5 no
C4 . C5 . C6 . 121.4(10) yes
C4 . C5 . C8 . 118.8(13) yes
C6 . C5 . C8 . 119.4(13) yes
C5 . C6 . C7 . 120.6(10) yes
C5 . C6 . H61 . 117.8 no
C7 . C6 . H61 . 121.6 no
C6 . C7 . C2 . 119.3(10) yes
C6 . C7 . H71 . 119.9 no
C2 . C7 . H71 . 120.8 no
C5 . C8 . N9 . 114.1(10) yes
C5 . C8 . N12 . 121.9(10) yes
N9 . C8 . N12 . 123.9(11) yes
C8 . N9 . C10 . 124.4(9) yes
C8 . N9 . H91 . 118.0 no
C10 . N9 . H91 . 117.6 no
N9 . C10 . C11 . 107.0(7) yes
N9 . C10 . H101 . 109.4 no
C11 . C10 . H101 . 110.8 no
N9 . C10 . H102 . 110.2 no
C11 . C10 . H102 . 110.0 no
H101 . C10 . H102 . 109.5 no
C10 . C11 . H111 . 109.2 no
C10 . C11 . H112 . 109.2 no
H111 . C11 . H112 . 109.5 no
C10 . C11 . H113 . 110.0 no
H111 . C11 . H113 . 109.5 no
H112 . C11 . H113 . 109.5 no
C8 . N12 . C13 . 124.7(11) yes
C8 . N12 . H121 . 117.5 no
C13 . N12 . H121 . 117.8 no
N12 . C13 . C14 . 106.7(8) yes
N12 . C13 . H131 . 109.8 no
C14 . C13 . H131 . 110.9 no
N12 . C13 . H132 . 110.3 no
C14 . C13 . H132 . 109.5 no
H131 . C13 . H132 . 109.5 no
C13 . C14 . H141 . 108.5 no
C13 . C14 . H142 . 109.3 no
H141 . C14 . H142 . 109.5 no
C13 . C14 . H143 . 110.7 no
H141 . C14 . H143 . 109.5 no
H142 . C14 . H143 . 109.5 no
C1 . C22 . C23 . 122.4(14) yes
C1 . C22 . C27 . 120.4(12) yes
C23 . C22 . C27 . 116.9(12) yes
C22 . C23 . C24 . 114.0(12) yes
C22 . C23 . H231 . 122.8 no
C24 . C23 . H231 . 123.3 no
C23 . C24 . C25 . 129.1(12) yes
C23 . C24 . H241 . 115.9 no
C25 . C24 . H241 . 115.0 no
C24 . C25 . C26 . 115.3(12) yes
C24 . C25 . C28 . 120.3(14) yes
C26 . C25 . C28 . 123.9(14) yes
C25 . C26 . C27 . 116.1(12) yes
C25 . C26 . H261 . 121.8 no
C27 . C26 . H261 . 122.1 no
C22 . C27 . C26 . 128.3(12) yes
C22 . C27 . H271 . 114.9 no
C26 . C27 . H271 . 116.8 no
C25 . C28 . N29 . 114.1(13) yes
C25 . C28 . N32 . 111.0(13) yes
N29 . C28 . N32 . 135.0(16) yes
C28 . N29 . C30 . 116.9(14) yes
C28 . N29 . H291 . 121.6 no
C30 . N29 . H291 . 121.5 no
N29 . C30 . C31 . 107.9(8) yes
N29 . C30 . H301 . 108.6 no
C31 . C30 . H301 . 108.3 no
N29 . C30 . H302 . 110.0 no
C31 . C30 . H302 . 112.5 no
H301 . C30 . H302 . 109.5 no
C30 . C31 . H311 . 108.5 no
C30 . C31 . H312 . 112.0 no
H311 . C31 . H312 . 109.5 no
C30 . C31 . H313 . 107.9 no
H311 . C31 . H313 . 109.5 no
H312 . C31 . H313 . 109.5 no
C28 . N32 . C33 . 133.0(15) yes
C28 . N32 . H321 . 113.4 no
C33 . N32 . H321 . 113.6 no
N32 . C33 . C34 . 109.0(8) yes
N32 . C33 . H331 . 108.7 no
C34 . C33 . H331 . 108.8 no
N32 . C33 . H332 . 110.7 no
C34 . C33 . H332 . 110.1 no
H331 . C33 . H332 . 109.5 no
C33 . C34 . H341 . 110.2 no
C33 . C34 . H342 . 109.8 no
H341 . C34 . H342 . 109.5 no
C33 . C34 . H343 . 108.5 no
H341 . C34 . H343 . 109.5 no
H342 . C34 . H343 . 109.5 no
C1 . C42 . C43 . 121.2(13) yes
C1 . C42 . C47 . 123.6(13) yes
C43 . C42 . C47 . 115.1(12) yes
C42 . C43 . C44 . 117.6(12) yes
C42 . C43 . H431 . 120.1 no
C44 . C43 . H431 . 122.3 no
C43 . C44 . C45 . 126.8(12) yes
C43 . C44 . H441 . 117.7 no
C45 . C44 . H441 . 115.5 no
C44 . C45 . C46 . 115.5(12) yes
C44 . C45 . C48 . 123.4(15) yes
C46 . C45 . C48 . 121.1(15) yes
C45 . C46 . C47 . 116.7(13) yes
C45 . C46 . H461 . 120.8 no
C47 . C46 . H461 . 122.4 no
C42 . C47 . C46 . 128.0(13) yes
C42 . C47 . H471 . 114.7 no
C46 . C47 . H471 . 117.3 no
C45 . C48 . N49 . 125.3(13) yes
C45 . C48 . N52 . 117.5(12) yes
N49 . C48 . N52 . 117.2(13) yes
C48 . N49 . C50 . 112.6(13) yes
C48 . N49 . H491 . 123.5 no
C50 . N49 . H491 . 123.9 no
N49 . C50 . C51 . 106.5(8) yes
N49 . C50 . H501 . 111.0 no
C51 . C50 . H501 . 111.5 no
N49 . C50 . H502 . 109.4 no
C51 . C50 . H502 . 109.0 no
H501 . C50 . H502 . 109.5 no
C50 . C51 . H511 . 109.4 no
C50 . C51 . H512 . 108.3 no
H511 . C51 . H512 . 109.5 no
C50 . C51 . H513 . 110.8 no
H511 . C51 . H513 . 109.5 no
H512 . C51 . H513 . 109.5 no
C48 . N52 . C53 . 122.0(11) yes
C48 . N52 . H521 . 119.1 no
C53 . N52 . H521 . 119.0 no
N52 . C53 . C54 . 107.3(8) yes
N52 . C53 . H531 . 108.8 no
C54 . C53 . H531 . 111.8 no
N52 . C53 . H532 . 109.6 no
C54 . C53 . H532 . 109.8 no
H531 . C53 . H532 . 109.5 no
C53 . C54 . H541 . 108.0 no
C53 . C54 . H542 . 109.2 no
H541 . C54 . H542 . 109.5 no
C53 . C54 . H543 . 111.1 no
H541 . C54 . H543 . 109.5 no
H542 . C54 . H543 . 109.5 no
C1 . C62 . C63 . 123.4(10) yes
C1 . C62 . C67 . 118.5(9) yes
C63 . C62 . C67 . 117.9(9) yes
C62 . C63 . C64 . 119.7(9) yes
C62 . C63 . H631 . 120.2 no
C64 . C63 . H631 . 120.2 no
C63 . C64 . C65 . 121.8(9) yes
C63 . C64 . H641 . 119.2 no
C65 . C64 . H641 . 119.0 no
C64 . C65 . C66 . 118.9(10) yes
C64 . C65 . C68 . 123.0(10) yes
C66 . C65 . C68 . 118.0(10) yes
C65 . C66 . C67 . 118.1(9) yes
C65 . C66 . H661 . 120.9 no
C67 . C66 . H661 . 121.0 no
C62 . C67 . C66 . 123.0(10) yes
C62 . C67 . H671 . 118.3 no
C66 . C67 . H671 . 118.7 no
C65 . C68 . N69 . 118.2(11) yes
C65 . C68 . N72 . 118.6(11) yes
N69 . C68 . N72 . 123.2(12) yes
C68 . N69 . C70 . 121.7(11) yes
C68 . N69 . H691 . 119.3 no
C70 . N69 . H691 . 119.0 no
N69 . C70 . C71 . 110.2(7) yes
N69 . C70 . H701 . 108.5 no
C71 . C70 . H701 . 108.6 no
N69 . C70 . H702 . 109.1 no
C71 . C70 . H702 . 110.9 no
H701 . C70 . H702 . 109.5 no
C70 . C71 . H711 . 109.2 no
C70 . C71 . H712 . 110.8 no
H711 . C71 . H712 . 109.5 no
C70 . C71 . H713 . 108.4 no
H711 . C71 . H713 . 109.5 no
H712 . C71 . H713 . 109.5 no
C68 . N72 . C73 . 124.5(12) yes
C68 . N72 . H721 . 117.4 no
C73 . N72 . H721 . 118.1 no
N72 . C73 . C74 . 108.3(8) yes
N72 . C73 . H731 . 110.2 no
C74 . C73 . H731 . 110.0 no
N72 . C73 . H732 . 109.1 no
C74 . C73 . H732 . 109.8 no
H731 . C73 . H732 . 109.5 no
C73 . C74 . H741 . 109.5 no
C73 . C74 . H742 . 109.4 no
H741 . C74 . H742 . 109.5 no
C73 . C74 . H743 . 109.5 no
H741 . C74 . H743 . 109.5 no
H742 . C74 . H743 . 109.5 no
C102 . C101 . C112 . 114.9(9) yes
C102 . C101 . C122 . 107.0(10) yes
C112 . C101 . C122 . 108.5(10) yes
C102 . C101 . C132 . 108.9(9) yes
C112 . C101 . C132 . 103.3(9) yes
C122 . C101 . C132 . 114.5(10) yes
C101 . C102 . C103 . 127.9(12) yes
C101 . C102 . C107 . 115.1(12) yes
C103 . C102 . C107 . 116.7(10) yes
C102 . C103 . C104 . 121.4(11) yes
C102 . C103 . H1031 . 117.6 no
C104 . C103 . H1031 . 121.0 no
C103 . C104 . C105 . 120.6(12) yes
C103 . C104 . H1041 . 120.4 no
C105 . C104 . H1041 . 119.0 no
C104 . C105 . C106 . 119.0(12) yes
C104 . C105 . C108 . 118.1(13) yes
C106 . C105 . C108 . 122.9(14) yes
C105 . C106 . C107 . 119.2(11) yes
C105 . C106 . H1061 . 118.5 no
C107 . C106 . H1061 . 122.3 no
C106 . C107 . C102 . 123.0(10) yes
C106 . C107 . H1071 . 119.0 no
C102 . C107 . H1071 . 118.0 no
C105 . C108 . O109 . 117.2(12) yes
C105 . C108 . O110 . 115.1(12) yes
O109 . C108 . O110 . 127.1(13) yes
C101 . C112 . C113 . 123.6(10) yes
C101 . C112 . C117 . 120.6(9) yes
C113 . C112 . C117 . 115.6(9) yes
C112 . C113 . C114 . 119.1(9) yes
C112 . C113 . H1131 . 119.2 no
C114 . C113 . H1131 . 121.6 no
C113 . C114 . C115 . 122.9(10) yes
C113 . C114 . H1141 . 118.9 no
C115 . C114 . H1141 . 118.2 no
C114 . C115 . C116 . 119.0(10) yes
C114 . C115 . C118 . 119.6(11) yes
C116 . C115 . C118 . 121.0(11) yes
C115 . C116 . C117 . 116.3(10) yes
C115 . C116 . H1161 . 120.8 no
C117 . C116 . H1161 . 123.0 no
C116 . C117 . C112 . 126.9(10) yes
C116 . C117 . H1171 . 117.4 no
C112 . C117 . H1171 . 115.7 no
C115 . C118 . O119 . 119.7(10) yes
C115 . C118 . O120 . 113.8(10) yes
O119 . C118 . O120 . 126.4(11) yes
C101 . C122 . C123 . 115.0(12) yes
C101 . C122 . C127 . 124.1(12) yes
C123 . C122 . C127 . 120.5(6) yes
C122 . C123 . C124 . 121.2(6) yes
C122 . C123 . H1231 . 119.4 no
C124 . C123 . H1231 . 119.4 no
C123 . C124 . C125 . 119.6(6) yes
C123 . C124 . H1241 . 121.3 no
C125 . C124 . H1241 . 119.0 no
C124 . C125 . C126 . 117.0(6) yes
C124 . C125 . C128 . 118.4(12) yes
C126 . C125 . C128 . 124.5(13) yes
C125 . C126 . C127 . 122.2(6) yes
C125 . C126 . H1261 . 118.6 no
C127 . C126 . H1261 . 119.2 no
C126 . C127 . C122 . 119.4(6) yes
C126 . C127 . H1271 . 121.0 no
C122 . C127 . H1271 . 119.6 no
C125 . C128 . O129 . 121.8(11) yes
C125 . C128 . O130 . 114.0(11) yes
O129 . C128 . O130 . 124.0(11) yes
C101 . C132 . C133 . 121.3(10) yes
C101 . C132 . C137 . 123.0(12) yes
C133 . C132 . C137 . 115.7(11) yes
C132 . C133 . C134 . 125.2(11) yes
C132 . C133 . H1331 . 117.1 no
C134 . C133 . H1331 . 117.7 no
C133 . C134 . C135 . 121.8(11) yes
C133 . C134 . H1341 . 121.1 no
C135 . C134 . H1341 . 117.1 no
C134 . C135 . C136 . 110.6(11) yes
C134 . C135 . C138 . 123.6(12) yes
C136 . C135 . C138 . 125.6(11) yes
C135 . C136 . C137 . 128.9(11) yes
C135 . C136 . H1361 . 115.0 no
C137 . C136 . H1361 . 116.1 no
C132 . C137 . C136 . 117.4(11) yes
C132 . C137 . H1371 . 119.7 no
C136 . C137 . H1371 . 122.9 no
C135 . C138 . O139 . 119.7(11) yes
C135 . C138 . O140 . 114.9(11) yes
O139 . C138 . O140 . 125.4(13) yes

loop_
_geom_bond_atom_site_label_1
_geom_bond_site_symmetry_1
_geom_bond_atom_site_label_2
_geom_bond_site_symmetry_2
_geom_bond_distance
_geom_bond_publ_flag
C1 . C2 . 1.529(8) yes
C1 . C22 . 1.528(8) yes
C1 . C42 . 1.533(8) yes
C1 . C62 . 1.517(8) yes
C2 . C3 . 1.387(5) yes
C2 . C7 . 1.389(5) yes
C3 . C4 . 1.387(5) yes
C3 . H31 . 0.950 no
C4 . C5 . 1.388(5) yes
C4 . H41 . 0.950 no
C5 . C6 . 1.387(5) yes
C5 . C8 . 1.482(8) yes
C6 . C7 . 1.394(5) yes
C6 . H61 . 0.950 no
C7 . H71 . 0.950 no
C8 . N9 . 1.314(8) yes
C8 . N12 . 1.309(8) yes
N9 . C10 . 1.458(8) yes
N9 . H91 . 0.860 no
C10 . C11 . 1.524(9) yes
C10 . H101 . 0.950 no
C10 . H102 . 0.950 no
C11 . H111 . 0.950 no
C11 . H112 . 0.950 no
C11 . H113 . 0.950 no
N12 . C13 . 1.468(8) yes
N12 . H121 . 0.860 no
C13 . C14 . 1.521(9) yes
C13 . H131 . 0.950 no
C13 . H132 . 0.950 no
C14 . H141 . 0.950 no
C14 . H142 . 0.950 no
C14 . H143 . 0.950 no
C22 . C23 . 1.398(8) yes
C22 . C27 . 1.389(8) yes
C23 . C24 . 1.399(8) yes
C23 . H231 . 0.950 no
C24 . C25 . 1.391(8) yes
C24 . H241 . 0.950 no
C25 . C26 . 1.400(8) yes
C25 . C28 . 1.503(9) yes
C26 . C27 . 1.370(8) yes
C26 . H261 . 0.950 no
C27 . H271 . 0.950 no
C28 . N29 . 1.350(9) yes
C28 . N32 . 1.353(9) yes
N29 . C30 . 1.475(8) yes
N29 . H291 . 0.860 no
C30 . C31 . 1.498(9) yes
C30 . H301 . 0.950 no
C30 . H302 . 0.950 no
C31 . H311 . 0.950 no
C31 . H312 . 0.950 no
C31 . H313 . 0.950 no
N32 . C33 . 1.462(9) yes
N32 . H321 . 0.860 no
C33 . C34 . 1.480(9) yes
C33 . H331 . 0.950 no
C33 . H332 . 0.950 no
C34 . H341 . 0.950 no
C34 . H342 . 0.950 no
C34 . H343 . 0.950 no
C42 . C43 . 1.380(8) yes
C42 . C47 . 1.386(8) yes
C43 . C44 . 1.390(8) yes
C43 . H431 . 0.950 no
C44 . C45 . 1.395(8) yes
C44 . H441 . 0.950 no
C45 . C46 . 1.386(8) yes
C45 . C48 . 1.465(9) yes
C46 . C47 . 1.383(8) yes
C46 . H461 . 0.950 no
C47 . H471 . 0.950 no
C48 . N49 . 1.260(8) yes
C48 . N52 . 1.309(8) yes
N49 . C50 . 1.451(8) yes
N49 . H491 . 0.860 no
C50 . C51 . 1.509(8) yes
C50 . H501 . 0.950 no
C50 . H502 . 0.950 no
C51 . H511 . 0.950 no
C51 . H512 . 0.950 no
C51 . H513 . 0.950 no
N52 . C53 . 1.450(8) yes
N52 . H521 . 0.860 no
C53 . C54 . 1.532(9) yes
C53 . H531 . 0.950 no
C53 . H532 . 0.950 no
C54 . H541 . 0.950 no
C54 . H542 . 0.950 no
C54 . H543 . 0.950 no
C62 . C63 . 1.381(5) yes
C62 . C67 . 1.386(5) yes
C63 . C64 . 1.387(5) yes
C63 . H631 . 0.950 no
C64 . C65 . 1.385(5) yes
C64 . H641 . 0.950 no
C65 . C66 . 1.394(5) yes
C65 . C68 . 1.500(8) yes
C66 . C67 . 1.385(5) yes
C66 . H661 . 0.950 no
C67 . H671 . 0.950 no
C68 . N69 . 1.326(8) yes
C68 . N72 . 1.327(8) yes
N69 . C70 . 1.477(8) yes
N69 . H691 . 0.860 no
C70 . C71 . 1.487(8) yes
C70 . H701 . 0.950 no
C70 . H702 . 0.950 no
C71 . H711 . 0.950 no
C71 . H712 . 0.950 no
C71 . H713 . 0.950 no
N72 . C73 . 1.478(9) yes
N72 . H721 . 0.860 no
C73 . C74 . 1.510(9) yes
C73 . H731 . 0.950 no
C73 . H732 . 0.950 no
C74 . H741 . 0.950 no
C74 . H742 . 0.950 no
C74 . H743 . 0.950 no
C101 . C102 . 1.520(8) yes
C101 . C112 . 1.503(8) yes
C101 . C122 . 1.516(8) yes
C101 . C132 . 1.512(8) yes
C102 . C103 . 1.382(8) yes
C102 . C107 . 1.400(8) yes
C103 . C104 . 1.416(8) yes
C103 . H1031 . 0.950 no
C104 . C105 . 1.393(8) yes
C104 . H1041 . 0.950 no
C105 . C106 . 1.389(8) yes
C105 . C108 . 1.496(5) yes
C106 . C107 . 1.405(8) yes
C106 . H1061 . 0.950 no
C107 . H1071 . 0.950 no
C108 . O109 . 1.227(9) yes
C108 . O110 . 1.268(8) yes
C112 . C113 . 1.385(8) yes
C112 . C117 . 1.374(8) yes
C113 . C114 . 1.391(8) yes
C113 . H1131 . 0.950 no
C114 . C115 . 1.383(8) yes
C114 . H1141 . 0.950 no
C115 . C116 . 1.373(8) yes
C115 . C118 . 1.496(5) yes
C116 . C117 . 1.382(8) yes
C116 . H1161 . 0.950 no
C117 . H1171 . 0.950 no
C118 . O119 . 1.279(8) yes
C118 . O120 . 1.256(8) yes
C122 . C123 . 1.386(8) yes
C122 . C127 . 1.362(8) yes
C123 . C124 . 1.409(8) yes
C123 . H1231 . 0.950 no
C124 . C125 . 1.410(8) yes
C124 . H1241 . 0.950 no
C125 . C126 . 1.420(8) yes
C125 . C128 . 1.504(5) yes
C126 . C127 . 1.400(8) yes
C126 . H1261 . 0.950 no
C127 . H1271 . 0.950 no
C128 . O129 . 1.263(8) yes
C128 . O130 . 1.277(8) yes
C132 . C133 . 1.368(8) yes
C132 . C137 . 1.398(8) yes
C133 . C134 . 1.387(8) yes
C133 . H1331 . 0.950 no
C134 . C135 . 1.411(8) yes
C134 . H1341 . 0.950 no
C135 . C136 . 1.390(8) yes
C135 . C138 . 1.511(5) yes
C136 . C137 . 1.395(8) yes
C136 . H1361 . 0.950 no
C137 . H1371 . 0.950 no
C138 . O139 . 1.285(8) yes
C138 . O140 . 1.300(8) yes

loop_
_geom_hbond_atom_site_label_D
_geom_hbond_site_symmetry_D
_geom_hbond_atom_site_label_H
_geom_hbond_site_symmetry_H
_geom_hbond_atom_site_label_A
_geom_hbond_site_symmetry_A
_geom_hbond_angle_DHA
_geom_hbond_distance_DH
_geom_hbond_distance_HA
_geom_hbond_distance_DA
_geom_hbond_publ_flag
C3 . H31 . C27 . 126 0.95 2.52 3.172(18) yes
C13 . H131 . C6 . 121 0.95 2.57 3.171(18) yes
C33 . H331 . C26 . 128 0.95 2.47 3.145(18) yes
C43 . H431 . C67 . 125 0.95 2.31 2.959(18) yes
C137 . H1371 . C123 . 120 0.95 2.30 2.896(18) yes
N12 . H121 . O109 . 145 0.86 1.86 2.611(18) yes
N32 . H321 . O139 4_555 155 0.86 1.77 2.578(18) yes
N49 . H491 . O129 4_556 160 0.86 1.78 2.603(18) yes
N52 . H521 . O110 6_655 172 0.86 2.11 2.966(18) yes
N72 . H721 . O120 1_565 155 0.86 1.93 2.735(18) yes

loop_
_platon_squeeze_void_nr
_platon_squeeze_void_average_x
_platon_squeeze_void_average_y
_platon_squeeze_void_average_z
_platon_squeeze_void_volume
_platon_squeeze_void_count_electrons
_platon_squeeze_void_content
1 -0.008 0.000 0.000 10380 1852 ' '
